data_4031762
loop_
_publ_author_name
'Dai, Wei'
'Jiang, Xiao-Li'
'Tao, Ji-Yu'
'Shi, Feng'

_publ_section_title
;
 Application of 3-Methyl-2-vinylindoles in Catalytic Asymmetric Povarov
 Reaction: Diastereo- and Enantioselective Synthesis of Indole-Derived
 Tetrahydroquinolines.
;
_journal_issue 1
_journal_name_full 'The Journal of organic chemistry'
_journal_page_first 185
_journal_page_last 192
_journal_paper_doi 10.1021/acs.joc.5b02476
_journal_volume 81
_journal_year 2016
_chemical_absolute_configuration rmad
_chemical_formula_moiety 'C31 H27 N3 O3'
_chemical_formula_sum 'C31 H27 N3 O3'
_chemical_formula_weight 489.55
_chemical_name_systematic
;
 ?
;
_space_group_crystal_system monoclinic
_space_group_IT_number 4
_space_group_name_Hall 'P 2yb'
_space_group_name_H-M_alt 'P 1 21 1'
_symmetry_space_group_name_Hall 'P 2yb'
_symmetry_space_group_name_H-M 'P 1 21 1'
_atom_sites_solution_hydrogens mixed
_atom_sites_solution_primary direct
_audit_creation_date 2015-04-21
_audit_creation_method
;
Olex2 1.2
(compiled 2015.01.26 svn.r3150 for OlexSys, GUI svn.r4998)
;
_cell_angle_alpha 90
_cell_angle_beta 98.265(2)
_cell_angle_gamma 90
_cell_formula_units_Z 2
_cell_length_a 6.5466(2)
_cell_length_b 9.2228(3)
_cell_length_c 20.4337(7)
_cell_measurement_reflns_used 5770
_cell_measurement_temperature 130
_cell_measurement_theta_max 68.862
_cell_measurement_theta_min 4.373
_cell_volume 1220.93(7)
_computing_cell_refinement 'SAINT v7.68A (Bruker, 2009)'
_computing_data_reduction 'SAINT v7.68A (Bruker, 2009)'
_computing_molecular_graphics 'Olex2 (Dolomanov et al., 2009)'
_computing_publication_material 'Olex2 (Dolomanov et al., 2009)'
_computing_structure_refinement 'XL (Sheldrick, 2008)'
_computing_structure_solution 'ShelXS (Sheldrick, 2008)'
_diffrn_ambient_temperature 130
_diffrn_measured_fraction_theta_full 0.988
_diffrn_measured_fraction_theta_max 0.972
_diffrn_measurement_device_type 'Bruker APEX-II CCD'
_diffrn_measurement_method '\f and \w scans'
_diffrn_radiation_monochromator graphite
_diffrn_radiation_type CuK\a
_diffrn_radiation_wavelength 1.54178
_diffrn_reflns_av_R_equivalents 0.0381
_diffrn_reflns_av_unetI/netI 0.0495
_diffrn_reflns_laue_measured_fraction_full 0.988
_diffrn_reflns_laue_measured_fraction_max 0.972
_diffrn_reflns_limit_h_max 7
_diffrn_reflns_limit_h_min -7
_diffrn_reflns_limit_k_max 11
_diffrn_reflns_limit_k_min -10
_diffrn_reflns_limit_l_max 24
_diffrn_reflns_limit_l_min -24
_diffrn_reflns_number 8792
_diffrn_reflns_point_group_measured_fraction_full 0.837
_diffrn_reflns_point_group_measured_fraction_max 0.817
_diffrn_reflns_theta_full 67.679
_diffrn_reflns_theta_max 69.573
_diffrn_reflns_theta_min 2.185
_diffrn_standards_number 0
_exptl_absorpt_coefficient_mu 0.694
_exptl_absorpt_correction_T_max 0.7532
_exptl_absorpt_correction_T_min 0.5409
_exptl_absorpt_correction_type multi-scan
_exptl_absorpt_process_details
;
SADABS-2008/1 (Bruker,2008) was used for absorption correction.
wR2(int) was 0.1403 before and 0.0564 after correction.
The Ratio of minimum to maximum transmission is 0.7181.
The \l/2 correction factor is 0.0015.
;
_exptl_crystal_colour colourless
_exptl_crystal_density_diffrn 1.332
_exptl_crystal_description block
_exptl_crystal_F_000 516
_exptl_crystal_size_max 0.22
_exptl_crystal_size_mid 0.2
_exptl_crystal_size_min 0.15
_refine_diff_density_max 0.443
_refine_diff_density_min -0.361
_refine_diff_density_rms 0.088
_refine_ls_abs_structure_details
;
 Flack x determined using 1317 quotients [(I+)-(I-)]/[(I+)+(I-)]
 (Parsons, Flack and Wagner, Acta Cryst. B69 (2013) 249-259).
;
_refine_ls_abs_structure_Flack 0.18(14)
_refine_ls_extinction_method none
_refine_ls_goodness_of_fit_ref 1.105
_refine_ls_hydrogen_treatment constr
_refine_ls_matrix_type full
_refine_ls_number_parameters 336
_refine_ls_number_reflns 3747
_refine_ls_number_restraints 1
_refine_ls_restrained_S_all 1.105
_refine_ls_R_factor_all 0.0692
_refine_ls_R_factor_gt 0.0685
_refine_ls_shift/su_max 0.000
_refine_ls_shift/su_mean 0.000
_refine_ls_structure_factor_coef Fsqd
_refine_ls_weighting_details 'w=1/[\s^2^(Fo^2^)+(0.0947P)^2^+2.1435P] where P=(Fo^2^+2Fc^2^)/3'
_refine_ls_weighting_scheme calc
_refine_ls_wR_factor_gt 0.2010
_refine_ls_wR_factor_ref 0.2015
_reflns_Friedel_coverage 0.577
_reflns_friedel_fraction_full 0.664
_reflns_friedel_fraction_max 0.639
_reflns_number_gt 3665
_reflns_number_total 3747
_reflns_threshold_expression 'I > 2\s(I)'
_cod_data_source_file jo5b02476_si_002.cif
_cod_data_source_block cu_dm15304_0m
_cod_depositor_comments 'Adding full bibliography for 4031762.cif.'
_cod_database_code 4031762
_shelxl_version_number 2014-3
_shelx_space_group_comment
;
The symmetry employed for this shelxl refinement is uniquely defined
by the following loop, which should always be used as a source of
symmetry information in preference to the above space-group names.
They are only intended as comments.
;
_shelx_estimated_absorpt_t_max 0.903
_shelx_estimated_absorpt_t_min 0.862
_olex2_refinement_description
;
1. Fixed Uiso
 At 1.2 times of:
  All C(H) groups, All N(H) groups
 At 1.5 times of:
  All C(H,H,H) groups
2.a Riding coordinates:
 N1(H1)
2.b Ternary CH refined with riding coordinates:
 C1(H1A), C2(H2A), C3(H3)
2.c Aromatic/amide H refined with riding coordinates:
 N2(H2), C6(H6), C7(H7), C9(H9), C14(H14), C15(H15), C16(H16), C17(H17),
 C21(H21), C22(H22), C23(H23), C24(H24), C25(H25), C27(H27), C28(H28), C30(H30),
  C31(H31)
2.d Idealised Me refined as rotating group:
 C10(H10A,H10B,H10C), C19(H19A,H19B,H19C)
;
_olex2_submission_special_instructions 'No special instructions were received'

loop_
_space_group_symop_operation_xyz
'x, y, z'
'-x, y+1/2, -z'

loop_
_atom_site_label
_atom_site_type_symbol
_atom_site_fract_x
_atom_site_fract_y
_atom_site_fract_z
_atom_site_U_iso_or_equiv
_atom_site_adp_type
_atom_site_occupancy
_atom_site_site_symmetry_order
_atom_site_calc_flag
_atom_site_refinement_flags_posn
O1 O 1.1123(6) 0.3488(5) 0.3611(2) 0.0309(10) Uani 1 1 d .
O2 O -0.5385(8) 0.2773(8) -0.0218(3) 0.0635(17) Uani 1 1 d .
O3 O -0.4590(7) 0.0753(6) -0.0625(2) 0.0414(11) Uani 1 1 d .
N1 N 0.4079(7) 0.3201(6) 0.1724(2) 0.0290(11) Uani 1 1 d .
H1 H 0.3080 0.3743 0.1809 0.035 Uiso 1 1 d R
N2 N 0.3182(7) 0.0683(6) 0.3626(2) 0.0251(10) Uani 1 1 d .
H2 H 0.2409 0.1445 0.3507 0.030 Uiso 1 1 calc R
N3 N -0.4201(8) 0.1779(7) -0.0250(3) 0.0344(12) Uani 1 1 d .
C1 C 0.3381(9) 0.1747(7) 0.1536(3) 0.0250(12) Uani 1 1 d .
H1A H 0.4485 0.1228 0.1337 0.030 Uiso 1 1 calc R
C2 C 0.2998(8) 0.0960(7) 0.2174(3) 0.0241(12) Uani 1 1 d .
H2A H 0.2095 0.1600 0.2405 0.029 Uiso 1 1 calc R
C3 C 0.5056(8) 0.0769(6) 0.2639(3) 0.0221(11) Uani 1 1 d .
H3 H 0.5865 0.0029 0.2428 0.027 Uiso 1 1 calc R
C4 C 0.6321(8) 0.2174(6) 0.2674(3) 0.0228(11) Uani 1 1 d .
C5 C 0.5794(8) 0.3308(7) 0.2227(3) 0.0254(12) Uani 1 1 d .
C6 C 0.7002(9) 0.4561(7) 0.2280(3) 0.0289(12) Uani 1 1 d .
H6 H 0.6590 0.5360 0.1998 0.035 Uiso 1 1 calc R
C7 C 0.8783(8) 0.4670(7) 0.2732(3) 0.0271(12) Uani 1 1 d .
H7 H 0.9606 0.5521 0.2749 0.033 Uiso 1 1 calc R
C8 C 0.9356(8) 0.3530(7) 0.3160(3) 0.0274(13) Uani 1 1 d .
C9 C 0.8097(9) 0.2303(7) 0.3136(3) 0.0252(12) Uani 1 1 d .
H9 H 0.8460 0.1538 0.3442 0.030 Uiso 1 1 calc R
C10 C 1.2403(11) 0.4755(9) 0.3665(4) 0.0499(19) Uani 1 1 d .
H10A H 1.3026 0.4871 0.3259 0.075 Uiso 1 1 calc GR
H10B H 1.3496 0.4652 0.4044 0.075 Uiso 1 1 calc GR
H10C H 1.1564 0.5610 0.3728 0.075 Uiso 1 1 calc GR
C11 C 0.4726(8) 0.0155(7) 0.3295(3) 0.0242(12) Uani 1 1 d .
C12 C 0.5613(9) -0.1059(7) 0.3627(3) 0.0267(12) Uani 1 1 d .
C13 C 0.4537(9) -0.1273(7) 0.4178(3) 0.0265(12) Uani 1 1 d .
C14 C 0.4674(10) -0.2334(7) 0.4680(3) 0.0339(14) Uani 1 1 d .
H14 H 0.5682 -0.3080 0.4701 0.041 Uiso 1 1 calc R
C15 C 0.3337(11) -0.2275(8) 0.5136(3) 0.0382(15) Uani 1 1 d .
H15 H 0.3417 -0.2990 0.5473 0.046 Uiso 1 1 calc R
C16 C 0.1858(10) -0.1180(9) 0.5112(3) 0.0386(15) Uani 1 1 d .
H16 H 0.0930 -0.1178 0.5429 0.046 Uiso 1 1 calc R
C17 C 0.1706(9) -0.0097(7) 0.4639(3) 0.0322(14) Uani 1 1 d .
H17 H 0.0727 0.0664 0.4636 0.039 Uiso 1 1 calc R
C18 C 0.3045(8) -0.0167(6) 0.4169(3) 0.0241(12) Uani 1 1 d .
C19 C 0.7286(11) -0.2009(9) 0.3442(3) 0.0403(16) Uani 1 1 d .
H19A H 0.6707 -0.2954 0.3294 0.060 Uiso 1 1 calc GR
H19B H 0.8350 -0.2143 0.3826 0.060 Uiso 1 1 calc GR
H19C H 0.7901 -0.1554 0.3083 0.060 Uiso 1 1 calc GR
C20 C 0.1832(8) -0.0461(7) 0.2010(2) 0.0237(11) Uani 1 1 d .
C21 C -0.0287(9) -0.0435(7) 0.1857(3) 0.0274(12) Uani 1 1 d .
H21 H -0.1014 0.0417 0.1947 0.033 Uiso 1 1 calc R
C22 C -0.1393(9) -0.1626(8) 0.1575(3) 0.0317(14) Uani 1 1 d .
H22 H -0.2845 -0.1566 0.1451 0.038 Uiso 1 1 calc R
C23 C -0.0357(10) -0.2887(8) 0.1479(3) 0.0362(15) Uani 1 1 d .
H23 H -0.1085 -0.3700 0.1277 0.043 Uiso 1 1 calc R
C24 C 0.1735(11) -0.2965(8) 0.1676(3) 0.0366(14) Uani 1 1 d .
H24 H 0.2432 -0.3856 0.1634 0.044 Uiso 1 1 calc R
C25 C 0.2850(9) -0.1770(7) 0.1937(3) 0.0293(13) Uani 1 1 d .
H25 H 0.4300 -0.1839 0.2065 0.035 Uiso 1 1 calc R
C26 C 0.1451(9) 0.1828(7) 0.1035(3) 0.0255(12) Uani 1 1 d .
C27 C -0.0061(9) 0.2856(7) 0.1099(3) 0.0288(12) Uani 1 1 d .
H27 H 0.0181 0.3566 0.1438 0.035 Uiso 1 1 calc R
C28 C -0.1906(9) 0.2862(7) 0.0678(3) 0.0280(12) Uani 1 1 d .
H28 H -0.2929 0.3575 0.0716 0.034 Uiso 1 1 calc R
C29 C -0.2223(9) 0.1789(7) 0.0193(3) 0.0301(13) Uani 1 1 d .
C30 C -0.0746(10) 0.0779(8) 0.0107(3) 0.0311(13) Uani 1 1 d .
H30 H -0.0992 0.0072 -0.0233 0.037 Uiso 1 1 calc R
C31 C 0.1110(9) 0.0814(7) 0.0527(3) 0.0301(13) Uani 1 1 d .
H31 H 0.2163 0.0138 0.0468 0.036 Uiso 1 1 calc R

loop_
_atom_site_aniso_label
_atom_site_aniso_U_11
_atom_site_aniso_U_22
_atom_site_aniso_U_33
_atom_site_aniso_U_23
_atom_site_aniso_U_13
_atom_site_aniso_U_12
O1 0.030(2) 0.022(2) 0.039(2) -0.0025(18) -0.0043(17) -0.0015(17)
O2 0.049(3) 0.070(4) 0.063(4) -0.016(3) -0.023(3) 0.023(3)
O3 0.047(3) 0.038(3) 0.036(2) -0.007(2) -0.0079(19) -0.010(2)
N1 0.027(2) 0.025(3) 0.033(3) 0.001(2) -0.0018(19) -0.001(2)
N2 0.030(2) 0.020(2) 0.024(2) 0.004(2) 0.0020(17) 0.003(2)
N3 0.033(3) 0.037(3) 0.030(3) 0.001(2) -0.006(2) -0.004(3)
C1 0.029(3) 0.022(3) 0.023(2) 0.000(2) 0.002(2) 0.002(2)
C2 0.026(3) 0.027(3) 0.020(2) -0.002(2) 0.004(2) 0.004(2)
C3 0.026(2) 0.015(3) 0.025(2) -0.002(2) 0.001(2) -0.003(2)
C4 0.023(3) 0.019(3) 0.027(3) 0.000(2) 0.006(2) 0.001(2)
C5 0.022(2) 0.027(3) 0.027(3) -0.002(2) 0.002(2) 0.001(2)
C6 0.031(3) 0.023(3) 0.032(3) 0.004(3) 0.002(2) 0.001(2)
C7 0.029(3) 0.020(3) 0.032(3) -0.002(3) 0.005(2) -0.002(2)
C8 0.025(3) 0.032(3) 0.026(3) -0.006(2) 0.005(2) 0.001(2)
C9 0.028(3) 0.024(3) 0.024(3) 0.000(2) 0.004(2) 0.005(2)
C10 0.043(4) 0.036(4) 0.063(5) 0.006(4) -0.018(3) -0.010(3)
C11 0.020(2) 0.023(3) 0.029(3) -0.002(2) 0.002(2) -0.005(2)
C12 0.031(3) 0.021(3) 0.027(3) -0.003(2) -0.001(2) -0.004(2)
C13 0.037(3) 0.018(3) 0.023(3) -0.001(2) 0.000(2) -0.005(2)
C14 0.048(4) 0.024(3) 0.027(3) 0.005(3) -0.003(3) -0.002(3)
C15 0.052(4) 0.035(4) 0.026(3) 0.009(3) 0.002(3) -0.008(3)
C16 0.041(3) 0.051(4) 0.024(3) 0.007(3) 0.005(2) -0.008(3)
C17 0.032(3) 0.036(4) 0.029(3) -0.002(3) 0.004(2) 0.001(3)
C18 0.034(3) 0.019(3) 0.018(2) 0.003(2) -0.003(2) -0.004(2)
C19 0.045(3) 0.039(4) 0.036(3) 0.004(3) 0.002(3) 0.014(3)
C20 0.033(3) 0.020(3) 0.018(2) 0.003(2) 0.003(2) -0.002(2)
C21 0.034(3) 0.026(3) 0.023(3) 0.003(2) 0.009(2) -0.001(2)
C22 0.031(3) 0.039(4) 0.024(3) 0.000(3) 0.003(2) -0.009(3)
C23 0.042(3) 0.030(4) 0.038(3) -0.008(3) 0.012(3) -0.011(3)
C24 0.046(4) 0.023(3) 0.042(3) -0.005(3) 0.010(3) -0.002(3)
C25 0.034(3) 0.020(3) 0.032(3) 0.001(2) 0.002(2) -0.003(2)
C26 0.031(3) 0.025(3) 0.020(2) 0.000(2) 0.002(2) -0.002(2)
C27 0.031(3) 0.029(3) 0.027(3) 0.003(3) 0.004(2) 0.001(3)
C28 0.031(3) 0.028(3) 0.025(3) -0.005(3) 0.005(2) -0.003(3)
C29 0.034(3) 0.032(3) 0.023(3) 0.003(3) -0.002(2) -0.005(3)
C30 0.046(3) 0.027(3) 0.020(3) -0.001(2) 0.001(2) -0.003(3)
C31 0.037(3) 0.027(3) 0.026(3) -0.004(3) 0.005(2) 0.004(3)

loop_
_atom_type_symbol
_atom_type_description
_atom_type_scat_dispersion_real
_atom_type_scat_dispersion_imag
_atom_type_scat_source
C C 0.0181 0.0091 'International Tables Vol C Tables 4.2.6.8 and 6.1.1.4'
H H 0.0000 0.0000 'International Tables Vol C Tables 4.2.6.8 and 6.1.1.4'
N N 0.0311 0.0180 'International Tables Vol C Tables 4.2.6.8 and 6.1.1.4'
O O 0.0492 0.0322 'International Tables Vol C Tables 4.2.6.8 and 6.1.1.4'

loop_
_geom_angle_atom_site_label_1
_geom_angle_atom_site_label_2
_geom_angle_atom_site_label_3
_geom_angle
C8 O1 C10 117.1(5)
C1 N1 H1 111.8
C5 N1 H1 111.2
C5 N1 C1 116.4(5)
C11 N2 H2 125.3
C18 N2 H2 125.3
C18 N2 C11 109.4(5)
O2 N3 O3 123.0(5)
O2 N3 C29 118.5(6)
O3 N3 C29 118.5(6)
N1 C1 H1A 109.4
N1 C1 C2 107.1(5)
N1 C1 C26 109.6(5)
C2 C1 H1A 109.4
C26 C1 H1A 109.4
C26 C1 C2 111.9(5)
C1 C2 H2A 107.4
C3 C2 C1 109.9(4)
C3 C2 H2A 107.4
C20 C2 C1 110.7(4)
C20 C2 H2A 107.4
C20 C2 C3 113.7(5)
C2 C3 H3 106.3
C4 C3 C2 110.5(5)
C4 C3 H3 106.3
C11 C3 C2 111.6(4)
C11 C3 H3 106.3
C11 C3 C4 115.1(4)
C5 C4 C3 121.4(5)
C9 C4 C3 119.7(5)
C9 C4 C5 118.8(5)
C4 C5 N1 121.3(5)
C6 C5 N1 119.7(5)
C6 C5 C4 119.0(5)
C5 C6 H6 119.2
C7 C6 C5 121.7(6)
C7 C6 H6 119.2
C6 C7 H7 120.2
C6 C7 C8 119.5(6)
C8 C7 H7 120.2
O1 C8 C7 124.8(6)
O1 C8 C9 115.9(5)
C7 C8 C9 119.2(5)
C4 C9 C8 121.6(5)
C4 C9 H9 119.2
C8 C9 H9 119.2
O1 C10 H10A 109.5
O1 C10 H10B 109.5
O1 C10 H10C 109.5
H10A C10 H10B 109.5
H10A C10 H10C 109.5
H10B C10 H10C 109.5
N2 C11 C3 120.9(5)
N2 C11 C12 109.2(5)
C12 C11 C3 129.5(5)
C11 C12 C13 106.1(5)
C11 C12 C19 128.2(5)
C13 C12 C19 125.7(6)
C14 C13 C12 133.1(6)
C18 C13 C12 108.1(5)
C18 C13 C14 118.8(5)
C13 C14 H14 120.4
C15 C14 C13 119.2(6)
C15 C14 H14 120.4
C14 C15 H15 119.6
C14 C15 C16 120.9(6)
C16 C15 H15 119.6
C15 C16 H16 119.1
C17 C16 C15 121.8(6)
C17 C16 H16 119.1
C16 C17 H17 121.3
C16 C17 C18 117.4(6)
C18 C17 H17 121.3
N2 C18 C13 107.3(5)
N2 C18 C17 130.8(5)
C17 C18 C13 121.9(5)
C12 C19 H19A 109.5
C12 C19 H19B 109.5
C12 C19 H19C 109.5
H19A C19 H19B 109.5
H19A C19 H19C 109.5
H19B C19 H19C 109.5
C21 C20 C2 119.3(5)
C21 C20 C25 118.1(6)
C25 C20 C2 122.2(5)
C20 C21 H21 119.1
C20 C21 C22 121.7(6)
C22 C21 H21 119.1
C21 C22 H22 120.4
C23 C22 C21 119.2(6)
C23 C22 H22 120.4
C22 C23 H23 120.2
C24 C23 C22 119.6(6)
C24 C23 H23 120.2
C23 C24 H24 119.3
C23 C24 C25 121.3(6)
C25 C24 H24 119.3
C20 C25 H25 120.1
C24 C25 C20 119.7(6)
C24 C25 H25 120.1
C27 C26 C1 120.6(5)
C27 C26 C31 119.2(5)
C31 C26 C1 120.1(5)
C26 C27 H27 119.5
C28 C27 C26 121.1(6)
C28 C27 H27 119.5
C27 C28 H28 121.0
C27 C28 C29 117.9(6)
C29 C28 H28 121.0
C28 C29 N3 118.1(6)
C30 C29 N3 119.4(6)
C30 C29 C28 122.5(5)
C29 C30 H30 120.7
C29 C30 C31 118.5(6)
C31 C30 H30 120.8
C26 C31 H31 119.6
C30 C31 C26 120.7(6)
C30 C31 H31 119.6

loop_
_geom_bond_atom_site_label_1
_geom_bond_atom_site_label_2
_geom_bond_distance
O1 C8 1.372(7)
O1 C10 1.433(9)
O2 N3 1.209(9)
O3 N3 1.222(7)
N1 H1 0.8601
N1 C1 1.451(8)
N1 C5 1.413(7)
N2 H2 0.8800
N2 C11 1.383(7)
N2 C18 1.371(7)
N3 C29 1.469(7)
C1 H1A 1.0000
C1 C2 1.545(8)
C1 C26 1.508(7)
C2 H2A 1.0000
C2 C3 1.543(7)
C2 C20 1.529(8)
C3 H3 1.0000
C3 C4 1.534(8)
C3 C11 1.499(8)
C4 C5 1.399(8)
C4 C9 1.393(8)
C5 C6 1.396(9)
C6 H6 0.9500
C6 C7 1.383(8)
C7 H7 0.9500
C7 C8 1.385(9)
C8 C9 1.397(9)
C9 H9 0.9500
C10 H10A 0.9800
C10 H10B 0.9800
C10 H10C 0.9800
C11 C12 1.392(9)
C12 C13 1.424(8)
C12 C19 1.494(9)
C13 C14 1.412(8)
C13 C18 1.411(9)
C14 H14 0.9500
C14 C15 1.368(9)
C15 H15 0.9500
C15 C16 1.395(11)
C16 H16 0.9500
C16 C17 1.383(9)
C17 H17 0.9500
C17 C18 1.392(8)
C19 H19A 0.9800
C19 H19B 0.9800
C19 H19C 0.9800
C20 C21 1.378(8)
C20 C25 1.397(9)
C21 H21 0.9500
C21 C22 1.394(9)
C22 H22 0.9500
C22 C23 1.375(10)
C23 H23 0.9500
C23 C24 1.373(10)
C24 H24 0.9500
C24 C25 1.385(9)
C25 H25 0.9500
C26 C27 1.390(9)
C26 C31 1.392(8)
C27 H27 0.9500
C27 C28 1.379(8)
C28 H28 0.9500
C28 C29 1.394(9)
C29 C30 1.372(9)
C30 H30 0.9500
C30 C31 1.383(8)
C31 H31 0.9500

loop_
_geom_torsion_atom_site_label_1
_geom_torsion_atom_site_label_2
_geom_torsion_atom_site_label_3
_geom_torsion_atom_site_label_4
_geom_torsion
O1 C8 C9 C4 -176.3(5)
O2 N3 C29 C28 6.9(9)
O2 N3 C29 C30 -171.5(7)
O3 N3 C29 C28 -171.8(6)
O3 N3 C29 C30 9.9(8)
N1 C1 C2 C3 -65.6(6)
N1 C1 C2 C20 168.0(4)
N1 C1 C26 C27 -39.6(7)
N1 C1 C26 C31 144.3(6)
N1 C5 C6 C7 -175.0(5)
N2 C11 C12 C13 0.5(6)
N2 C11 C12 C19 178.0(6)
N3 C29 C30 C31 179.6(5)
C1 N1 C5 C4 -22.1(8)
C1 N1 C5 C6 157.5(5)
C1 C2 C3 C4 44.4(6)
C1 C2 C3 C11 173.9(5)
C1 C2 C20 C21 -83.6(6)
C1 C2 C20 C25 89.2(6)
C1 C26 C27 C28 -174.5(5)
C1 C26 C31 C30 173.1(6)
C2 C1 C26 C27 79.0(7)
C2 C1 C26 C31 -97.1(6)
C2 C3 C4 C5 -12.5(7)
C2 C3 C4 C9 171.1(5)
C2 C3 C11 N2 -45.1(7)
C2 C3 C11 C12 126.2(6)
C2 C20 C21 C22 166.7(5)
C2 C20 C25 C24 -168.8(5)
C3 C2 C20 C21 152.2(5)
C3 C2 C20 C25 -35.1(7)
C3 C4 C5 N1 -0.2(8)
C3 C4 C5 C6 -179.8(5)
C3 C4 C9 C8 176.3(5)
C3 C11 C12 C13 -171.6(5)
C3 C11 C12 C19 5.9(10)
C4 C3 C11 N2 81.8(6)
C4 C3 C11 C12 -106.8(6)
C4 C5 C6 C7 4.6(8)
C5 N1 C1 C2 54.0(6)
C5 N1 C1 C26 175.6(5)
C5 C4 C9 C8 -0.2(8)
C5 C6 C7 C8 -2.2(9)
C6 C7 C8 O1 177.4(5)
C6 C7 C8 C9 -1.4(8)
C7 C8 C9 C4 2.6(8)
C9 C4 C5 N1 176.3(5)
C9 C4 C5 C6 -3.3(8)
C10 O1 C8 C7 3.6(8)
C10 O1 C8 C9 -177.6(6)
C11 N2 C18 C13 -0.5(6)
C11 N2 C18 C17 -178.0(6)
C11 C3 C4 C5 -140.0(5)
C11 C3 C4 C9 43.6(7)
C11 C12 C13 C14 177.7(6)
C11 C12 C13 C18 -0.8(6)
C12 C13 C14 C15 -177.3(6)
C12 C13 C18 N2 0.8(6)
C12 C13 C18 C17 178.6(5)
C13 C14 C15 C16 -0.4(10)
C14 C13 C18 N2 -177.9(5)
C14 C13 C18 C17 -0.2(8)
C14 C15 C16 C17 -1.4(10)
C15 C16 C17 C18 2.2(9)
C16 C17 C18 N2 175.7(6)
C16 C17 C18 C13 -1.5(8)
C18 N2 C11 C3 172.9(5)
C18 N2 C11 C12 0.0(6)
C18 C13 C14 C15 1.1(9)
C19 C12 C13 C14 0.1(10)
C19 C12 C13 C18 -178.4(6)
C20 C2 C3 C4 169.1(4)
C20 C2 C3 C11 -61.4(6)
C20 C21 C22 C23 3.6(9)
C21 C20 C25 C24 4.1(8)
C21 C22 C23 C24 1.5(9)
C22 C23 C24 C25 -3.8(10)
C23 C24 C25 C20 0.9(10)
C25 C20 C21 C22 -6.4(8)
C26 C1 C2 C3 174.3(5)
C26 C1 C2 C20 47.9(6)
C26 C27 C28 C29 1.1(9)
C27 C26 C31 C30 -3.0(9)
C27 C28 C29 N3 179.1(5)
C27 C28 C29 C30 -2.6(9)
C28 C29 C30 C31 1.3(9)
C29 C30 C31 C26 1.6(9)
C31 C26 C27 C28 1.7(9)
